data_4516200
loop_
_publ_author_name
'Tsai, Cheng-Min'
'Lin, Yu-Pei'
'Pola, Murali Krishna'
'Narra, Sudhakar'
'Jokar, Efat'
'Yang, Yaw-Wen'
'Diau, Eric Wei-Guang'

_publ_section_title
;
 Control of Crystal Structures and Optical Properties with Hybrid
 Formamidinium and 2-Hydroxyethylammonium Cations for Mesoscopic
 Carbon-Electrode Tin-Based Perovskite Solar Cells
;
_journal_issue 9
_journal_name_full 'ACS Energy Letters'
_journal_page_first 2077
_journal_paper_doi 10.1021/acsenergylett.8b01046
_journal_volume 3
_journal_year 2018
_chemical_formula_sum 'C1.4 H6.2 I3 N1.6 O0.4 Sn'
_chemical_formula_weight 551.27
_space_group_crystal_system trigonal
_space_group_IT_number 146
_space_group_name_Hall 'R 3'
_space_group_name_H-M_alt 'R 3 :H'
_atom_sites_solution_primary direct
_atom_sites_solution_secondary difmap
_cell_angle_alpha 90
_cell_angle_beta 90
_cell_angle_gamma 120
_cell_formula_units_Z 3
_cell_length_a 8.920(4)
_cell_length_b 8.920(4)
_cell_length_c 10.934(4)
_cell_measurement_reflns_used 153
_cell_measurement_temperature 296.(2)
_cell_measurement_theta_max 24.9332
_cell_measurement_theta_min 3.1994
_cell_volume 753.4(6)
_computing_cell_refinement 'SAINT V8.27B (Bruker AXS Inc., 2012)'
_computing_data_reduction 'SAINT V8.27B (Bruker AXS Inc., 2012)'
_computing_structure_refinement 'SHELXL-97 (Sheldrick, 2008)'
_computing_structure_solution 'SHELXS-97 (Sheldrick, 2008)'
_diffrn_ambient_temperature 296.(2)
_diffrn_detector_area_resol_mean 8.3333
_diffrn_measured_fraction_theta_full 1.000
_diffrn_measured_fraction_theta_max 1.000
_diffrn_measurement_device_type 'APEX II CCD'
_diffrn_measurement_method '\w scans'
_diffrn_radiation_monochromator 'Highly-Ordered Pyrolytic Graphite'
_diffrn_radiation_type 'Mo K\a'
_diffrn_radiation_wavelength 0.71073
_diffrn_reflns_av_R_equivalents 0.0256
_diffrn_reflns_av_sigmaI/netI 0.0121
_diffrn_reflns_limit_h_max 10
_diffrn_reflns_limit_h_min -10
_diffrn_reflns_limit_k_max 10
_diffrn_reflns_limit_k_min -10
_diffrn_reflns_limit_l_max 12
_diffrn_reflns_limit_l_min -12
_diffrn_reflns_number 4290
_diffrn_reflns_theta_full 24.94
_diffrn_reflns_theta_max 24.94
_diffrn_reflns_theta_min 3.23
_diffrn_source 'fine-focus sealed tube'
_diffrn_source_type 'Mo K\a'
_exptl_absorpt_coefficient_mu 11.691
_exptl_absorpt_correction_T_max 0.7452
_exptl_absorpt_correction_T_min 0.6729
_exptl_absorpt_correction_type multi-scan
_exptl_absorpt_process_details 'SADABS V2012/1 (Bruker AXS Inc.)'
_exptl_crystal_colour black
_exptl_crystal_density_diffrn 3.645
_exptl_crystal_density_method 'not measured'
_exptl_crystal_description octahedral
_exptl_crystal_F_000 714
_exptl_crystal_size_max 0.11
_exptl_crystal_size_mid 0.11
_exptl_crystal_size_min 0.09
_platon_squeeze_details
;

TITL 146.ins in R3                                                             
CELL    8.9200    8.9200   10.9340     90.00     90.00    120.00
SPGR R3          
# Note: Atoms in Void as Cxxx and Qxxx all others
C101 1.000 0.993 0.031 !      18.90 eA-3
C102 1.000 1.007 0.688 !      15.35 eA-3
C103 0.843 0.685 0.842 !      11.71 eA-3
Q104 0.993 0.499 0.515 !       9.05 eA-3
C105 0.997 0.991 0.907 !       3.81 eA-3
C106 0.375 0.748 0.467 !       2.61 eA-3
C107 0.428 0.726 0.608 !       2.10 eA-3
C108 0.475 0.217 0.143 !       1.78 eA-3
C109 0.485 0.742 0.515 !       1.41 eA-3
Q110 0.867 0.720 0.485 !       1.40 eA-3
Q111 0.805 0.186 0.568 !       1.39 eA-3
Q112 0.999 1.005 0.501 !       1.24 eA-3
Q113 1.001 0.994 0.218 !       1.23 eA-3
C114 0.563 0.125 0.263 !       1.16 eA-3
Q115 0.408 0.715 0.794 !       1.06 eA-3
Q116 0.935 0.750 0.733 !       0.98 eA-3
C117 0.463 0.532 0.315 !       0.98 eA-3
Q118 0.663 0.322 0.911 !       0.96 eA-3
Q119 0.659 0.401 0.937 !       0.93 eA-3
Q120 0.593 0.338 0.936 !       0.85 eA-3
Q121 0.684 0.597 0.207 !       0.84 eA-3
C122 0.033 0.156 0.885 !       0.82 eA-3
Q123 0.428 0.553 0.145 !       0.78 eA-3
Q124 0.300 0.222 0.360 !       0.78 eA-3
Q125 0.959 0.540 0.688 !       0.76 eA-3
Q126 0.774 0.690 0.364 !       0.75 eA-3
Q127 0.249 0.059 0.735 !       0.73 eA-3
C128 0.854 0.966 0.893 !       0.72 eA-3
Q129 0.750 0.536 0.469 !       0.64 eA-3
Q130 0.747 1.006 0.873 !       0.61 eA-3
Q131 0.598 0.533 0.360 !       0.57 eA-3
Q132 0.410 0.124 0.094 !       0.56 eA-3
Q133 0.257 0.744 0.326 !       0.56 eA-3
Q134 0.910 0.661 0.669 !       0.53 eA-3
Q135 0.874 0.438 0.576 !       0.53 eA-3
Q136 0.496 0.747 0.327 !       0.53 eA-3
Q137 0.510 0.752-0.002 !       0.51 eA-3
)
;
_refine_diff_density_max 3.502
_refine_diff_density_min -1.547
_refine_ls_abs_structure_details 'Flack H D (1983), Acta Cryst. A39, 876-881'
_refine_ls_abs_structure_Flack 0.3(5)
_refine_ls_extinction_method SHELXL
_refine_ls_goodness_of_fit_ref 1.296
_refine_ls_hydrogen_treatment undef
_refine_ls_matrix_type full
_refine_ls_number_parameters 29
_refine_ls_number_reflns 602
_refine_ls_number_restraints 3
_refine_ls_restrained_S_all 1.292
_refine_ls_R_factor_all 0.0844
_refine_ls_R_factor_gt 0.0802
_refine_ls_shift/su_max 3.671
_refine_ls_shift/su_mean 0.380
_refine_ls_structure_factor_coef Fsqd
_refine_ls_weighting_details 'calc w=1/[\s^2^(Fo^2^)+(0.1150P)^2^+38.8687P] where P=(Fo^2^+2Fc^2^)/3'
_refine_ls_weighting_scheme calc
_refine_ls_wR_factor_gt 0.2229
_refine_ls_wR_factor_ref 0.2287
_reflns_number_gt 546
_reflns_number_total 602
_reflns_threshold_expression >2sigma(I)
_cod_data_source_file nz8b01046_si_002.cif
_cod_data_source_block I
_cod_original_cell_volume 753.4(5)
_cod_original_sg_symbol_H-M 'R 3'
_cod_original_formula_sum 'C1.40 H6.20 I3 N1.60 O0.40 Sn'
_cod_database_code 4516200

loop_
_space_group_symop_operation_xyz
'x, y, z'
'-y, x-y, z'
'-x+y, -x, z'
'x+2/3, y+1/3, z+1/3'
'-y+2/3, x-y+1/3, z+1/3'
'-x+y+2/3, -x+1/3, z+1/3'
'x+1/3, y+2/3, z+2/3'
'-y+1/3, x-y+2/3, z+2/3'
'-x+y+1/3, -x+2/3, z+2/3'

loop_
_atom_site_type_symbol
_atom_site_label
_atom_site_fract_x
_atom_site_fract_y
_atom_site_fract_z
_atom_site_U_iso_or_equiv
_atom_site_adp_type
_atom_site_calc_flag
_atom_site_refinement_flags
_atom_site_occupancy
I I1 0.8336(5) 0.1659(6) 0.5206(4) 0.0811(9) Uani d . 1
Sn Sn1 0.6667 0.3333 0.6821(3) 0.0418(8) Uani d S 1
C C1 0.581(14) 0.331(15) 0.071(5) 1.01(8) Uani d PD 0.67
N N1 0.6667 0.3333 -0.026(5) 0.8(8) Uani d SPD 0.67
N N2 0.6667 0.3333 0.167(8) 1.3(6) Uani d SPD 0.67

loop_
_atom_site_aniso_label
_atom_site_aniso_U_11
_atom_site_aniso_U_22
_atom_site_aniso_U_33
_atom_site_aniso_U_12
_atom_site_aniso_U_13
_atom_site_aniso_U_23
I1 0.0922(14) 0.0916(14) 0.0811(14) 0.0621(11) 0.0097(10) -0.0102(11)
Sn1 0.0432(10) 0.0432(10) 0.0389(12) 0.0216(5) 0 0
C1 2.00(17) 1.62(15) 0.59(9) 1.80(15) 0.91(12) 0.62(9)
N1 0.17(9) 0.17(9) 2.(3) 0.08(5) 0 0
N2 2.0(9) 2.0(9) -0.09(4) 1.0(5) 0 0

loop_
_atom_type_symbol
_atom_type_description
_atom_type_scat_dispersion_real
_atom_type_scat_dispersion_imag
_atom_type_scat_source
C C 0.0033 0.0016 'International Tables Vol C Tables 4.2.6.8 and 6.1.1.4'
H H 0.0000 0.0000 'International Tables Vol C Tables 4.2.6.8 and 6.1.1.4'
N N 0.0061 0.0033 'International Tables Vol C Tables 4.2.6.8 and 6.1.1.4'
O O 0.0106 0.0060 'International Tables Vol C Tables 4.2.6.8 and 6.1.1.4'
Sn Sn -0.6537 1.4246 'International Tables Vol C Tables 4.2.6.8 and 6.1.1.4'
I I -0.4742 1.8119 'International Tables Vol C Tables 4.2.6.8 and 6.1.1.4'

loop_
_geom_angle_atom_site_label_1
_geom_angle_atom_site_label_2
_geom_angle_atom_site_label_3
_geom_angle_site_symmetry_1
_geom_angle_site_symmetry_3
_geom_angle
Sn1 I1 Sn1 . 7_544 178.2(2)
I1 Sn1 I1 . 3_665 91.26(15)
I1 Sn1 I1 . 2_655 91.26(15)
I1 Sn1 I1 3_665 2_655 91.26(15)
I1 Sn1 I1 . 6_665 90.07(10)
I1 Sn1 I1 3_665 6_665 178.2(2)
I1 Sn1 I1 2_655 6_665 89.96(11)
I1 Sn1 I1 . 5_545 89.96(11)
I1 Sn1 I1 3_665 5_545 90.07(10)
I1 Sn1 I1 2_655 5_545 178.2(2)
I1 Sn1 I1 6_665 5_545 88.68(16)
I1 Sn1 I1 . 4_455 178.2(2)
I1 Sn1 I1 3_665 4_455 89.96(11)
I1 Sn1 I1 2_655 4_455 90.07(10)
I1 Sn1 I1 6_665 4_455 88.68(16)
I1 Sn1 I1 5_545 4_455 88.68(16)
C1 C1 C1 2_655 3_665 60.000(9)
C1 C1 N2 2_655 . 60.(3)
C1 C1 N2 3_665 . 60.(3)
C1 C1 N1 2_655 . 60.(3)
C1 C1 N1 3_665 . 60.(3)
N2 C1 N1 . . 109.(7)
C1 N1 C1 . 3_665 60.(6)
C1 N1 C1 . 2_655 60.(6)
C1 N1 C1 3_665 2_655 60.(6)
C1 N2 C1 2_655 3_665 61.(6)
C1 N2 C1 2_655 . 61.(6)
C1 N2 C1 3_665 . 61.(6)

loop_
_geom_bond_atom_site_label_1
_geom_bond_atom_site_label_2
_geom_bond_site_symmetry_2
_geom_bond_distance
I1 Sn1 . 3.129(4)
I1 Sn1 7_544 3.181(4)
Sn1 I1 3_665 3.129(4)
Sn1 I1 2_655 3.129(4)
Sn1 I1 6_665 3.181(4)
Sn1 I1 5_545 3.181(4)
Sn1 I1 4_455 3.181(4)
C1 C1 2_655 1.31(11)
C1 C1 3_665 1.31(12)
C1 N2 . 1.30(2)
C1 N1 . 1.30(2)
N1 C1 3_665 1.30(2)
N1 C1 2_655 1.30(2)
N2 C1 2_655 1.30(2)
N2 C1 3_665 1.30(2)

loop_
_platon_squeeze_void_nr
_platon_squeeze_void_average_x
_platon_squeeze_void_average_y
_platon_squeeze_void_average_z
_platon_squeeze_void_volume
_platon_squeeze_void_count_electrons
1 0.000 0.000 -0.155 97.0 52.2
2 0.333 0.667 0.506 94.7 53.2
3 0.667 0.333 0.179 91.5 53.8
